data_4305008
loop_
_publ_author_name
'Andrea N. Alsobrook'
'Wei Zhan'
'Thomas E. Albrecht-Schmitt'

_publ_section_title
;
Use of Bifunctional Phosphonates for the Preparation of Heterobimetallic
5f-3d Systems
;
_journal_name_full 'Inorganic Chemistry'
_journal_page_first 5177
_journal_page_last 5183
_journal_paper_doi 10.1021/ic800192r
_journal_volume 47
_journal_year 2008
_chemical_formula_moiety 'C4 H4 Cu O17 P2 U2'
_chemical_formula_sum 'C4 H4 Cu O17 P2 U2'
_chemical_formula_weight 925.61
_chemical_name_systematic
;
  ?
;
_space_group_IT_number 14
_symmetry_cell_setting monoclinic
_symmetry_space_group_name_Hall '-P 2ybc'
_symmetry_space_group_name_H-M 'P 1 21/c 1'
_atom_sites_solution_hydrogens geom
_atom_sites_solution_primary direct
_atom_sites_solution_secondary difmap
_audit_creation_method SHELXL-97
_cell_angle_alpha 90.00
_cell_angle_beta 100.5860(10)
_cell_angle_gamma 90.00
_cell_formula_units_Z 4
_cell_length_a 7.6358(5)
_cell_length_b 19.3001(12)
_cell_length_c 11.2452(7)
_cell_measurement_reflns_used 3558
_cell_measurement_temperature 295(2)
_cell_measurement_theta_max 28.30
_cell_measurement_theta_min 2.11
_cell_volume 1629.02(18)
_computing_cell_refinement SMART,SAINT
_computing_data_collection SMART
_computing_data_reduction SAINT
_computing_molecular_graphics 'SHELXP-97 (Sheldrick, 1997)'
_computing_publication_material 'SHELXL-97 (Sheldrick, 2000)'
_computing_structure_refinement 'SHELXL-97 (Sheldrick, 1997)'
_computing_structure_solution 'SHELXS-97 (Sheldrick, 1990)'
_diffrn_ambient_temperature 295(2)
_diffrn_detector_area_resol_mean 0
_diffrn_measured_fraction_theta_full 0.997
_diffrn_measured_fraction_theta_max 0.997
_diffrn_measurement_device_type 'Bruker APEX'
_diffrn_measurement_method '0.3 wide w/exposures'
_diffrn_radiation_monochromator graphite
_diffrn_radiation_source 'fine-focus sealed tube'
_diffrn_radiation_type MoK\a
_diffrn_radiation_wavelength 0.71073
_diffrn_reflns_av_R_equivalents 0.0532
_diffrn_reflns_av_sigmaI/netI 0.0479
_diffrn_reflns_limit_h_max 10
_diffrn_reflns_limit_h_min -10
_diffrn_reflns_limit_k_max 25
_diffrn_reflns_limit_k_min -25
_diffrn_reflns_limit_l_max 14
_diffrn_reflns_limit_l_min -14
_diffrn_reflns_number 16411
_diffrn_reflns_theta_full 28.30
_diffrn_reflns_theta_max 28.30
_diffrn_reflns_theta_min 2.11
_diffrn_standards_decay_% 0
_diffrn_standards_interval_count na
_diffrn_standards_interval_time na
_diffrn_standards_number na
_exptl_absorpt_coefficient_mu 21.412
_exptl_absorpt_correction_T_max 0.6415
_exptl_absorpt_correction_T_min 0.2433
_exptl_absorpt_correction_type numerical
_exptl_absorpt_process_details SHELXPREP
_exptl_crystal_colour 'light green'
_exptl_crystal_density_diffrn 3.774
_exptl_crystal_density_meas ?
_exptl_crystal_density_method 'not measured'
_exptl_crystal_description platelet
_exptl_crystal_F_000 1628
_exptl_crystal_size_max 0.130
_exptl_crystal_size_mid 0.078
_exptl_crystal_size_min 0.016
_refine_diff_density_max 3.072
_refine_diff_density_min -1.741
_refine_diff_density_rms 0.294
_refine_ls_extinction_coef 0
_refine_ls_extinction_method none
_refine_ls_goodness_of_fit_ref 1.013
_refine_ls_hydrogen_treatment constr
_refine_ls_matrix_type full
_refine_ls_number_parameters 235
_refine_ls_number_reflns 4042
_refine_ls_number_restraints 0
_refine_ls_restrained_S_all 1.013
_refine_ls_R_factor_all 0.0354
_refine_ls_R_factor_gt 0.0298
_refine_ls_shift/su_max 0.002
_refine_ls_shift/su_mean 0.000
_refine_ls_structure_factor_coef Fsqd
_refine_ls_weighting_details 'calc w=1/[\s^2^(Fo^2^)+(0.0395P)^2^+0.0000P] where P=(Fo^2^+2Fc^2^)/3'
_refine_ls_weighting_scheme calc
_refine_ls_wR_factor_gt 0.0730
_refine_ls_wR_factor_ref 0.0753
_reflns_number_gt 3558
_reflns_number_total 4042
_reflns_threshold_expression >2sigma(I)
_cod_data_source_file ic800192r-file005_2.cif
_cod_data_source_block p21c
_cod_depositor_comments
;
The following automatic conversions were performed:

'_exptl_crystal_density_meas' value 'nm' was changed to '?' - the
value is perceived as not measured.

Automatic conversion script
Id: cif_fix_values 3008 2015-01-20 13:52:24Z robertas 
;
_cod_database_code 4305008

loop_
_symmetry_equiv_pos_as_xyz
'x, y, z'
'-x, y+1/2, -z+1/2'
'-x, -y, -z'
'x, -y-1/2, z-1/2'

loop_
_atom_site_label
_atom_site_type_symbol
_atom_site_fract_x
_atom_site_fract_y
_atom_site_fract_z
_atom_site_U_iso_or_equiv
_atom_site_adp_type
_atom_site_occupancy
_atom_site_symmetry_multiplicity
_atom_site_calc_flag
_atom_site_refinement_flags
_atom_site_disorder_assembly
_atom_site_disorder_group
U1 U 0.45709(3) 0.500626(10) 0.259572(18) 0.01365(7) Uani 1 1 d . . .
U2 U 0.27657(3) 0.269077(10) 0.131871(18) 0.01149(7) Uani 1 1 d . . .
Cu1 Cu -0.21580(11) 0.27203(4) 0.14982(7) 0.02253(18) Uani 1 1 d . . .
P1 P 0.6945(2) 0.64041(7) 0.13940(13) 0.0134(3) Uani 1 1 d . . .
P2 P 0.3111(2) 0.40017(7) 0.49175(13) 0.0137(3) Uani 1 1 d . . .
O1 O 0.6293(6) 0.6909(2) 0.0368(4) 0.0189(9) Uani 1 1 d . . .
O2 O 0.8005(6) 0.6753(2) 0.2511(4) 0.0167(9) Uani 1 1 d . . .
O3 O 0.5359(6) 0.5999(2) 0.1663(4) 0.0194(9) Uani 1 1 d . . .
O4 O 0.7229(7) 0.4945(2) -0.0543(4) 0.0269(11) Uani 1 1 d . . .
O5 O 0.7351(6) 0.5985(2) -0.1284(4) 0.0221(9) Uani 1 1 d . . .
O6 O 0.3677(6) 0.3290(2) 0.5437(4) 0.0180(9) Uani 1 1 d . . .
O7 O 0.3319(6) 0.4555(2) 0.5896(4) 0.0213(9) Uani 1 1 d . . .
O8 O 0.4159(6) 0.4176(2) 0.3935(4) 0.0210(9) Uani 1 1 d . . .
O9 O -0.1374(7) 0.3279(3) 0.2958(4) 0.0310(11) Uani 1 1 d . . .
O10 O 0.1477(6) 0.3147(2) 0.2884(4) 0.0236(10) Uani 1 1 d . . .
O11 O 0.2803(7) 0.5482(2) 0.3046(4) 0.0266(10) Uani 1 1 d . . .
O12 O 0.6303(6) 0.4550(2) 0.2077(4) 0.0217(9) Uani 1 1 d . . .
O13 O 0.0568(6) 0.2626(2) 0.0455(4) 0.0194(9) Uani 1 1 d . . .
O14 O 0.4969(6) 0.2752(2) 0.2161(4) 0.0182(9) Uani 1 1 d . . .
O15 O -0.3066(7) 0.2151(3) 0.0050(4) 0.0317(12) Uani 1 1 d . . .
O16 O -0.1532(7) 0.1873(2) 0.2430(5) 0.0312(11) Uani 1 1 d . . .
O17 O -0.2542(7) 0.3573(2) 0.0559(4) 0.0293(11) Uani 1 1 d . . .
C1 C 0.8503(9) 0.5833(3) 0.0846(5) 0.0197(13) Uani 1 1 d . . .
H1A H 0.9592 0.6083 0.0801 0.024 Uiso 1 1 calc R . .
H1B H 0.8799 0.5448 0.1399 0.024 Uiso 1 1 calc R . .
C2 C 0.7683(9) 0.5569(3) -0.0383(5) 0.0182(12) Uani 1 1 d . . .
C3 C 0.0750(9) 0.3963(3) 0.4296(5) 0.0203(13) Uani 1 1 d . . .
H3A H 0.0106 0.3864 0.4943 0.024 Uiso 1 1 calc R . .
H3B H 0.0362 0.4412 0.3962 0.024 Uiso 1 1 calc R . .
C4 C 0.0281(9) 0.3418(3) 0.3316(5) 0.0175(12) Uani 1 1 d . . .

loop_
_atom_site_aniso_label
_atom_site_aniso_U_11
_atom_site_aniso_U_22
_atom_site_aniso_U_33
_atom_site_aniso_U_23
_atom_site_aniso_U_13
_atom_site_aniso_U_12
U1 0.02046(13) 0.01069(12) 0.01021(12) -0.00008(7) 0.00393(9) -0.00232(8)
U2 0.01449(12) 0.01049(11) 0.00985(11) 0.00019(7) 0.00318(8) 0.00012(7)
Cu1 0.0219(4) 0.0197(4) 0.0243(4) -0.0037(3) -0.0003(3) -0.0008(3)
P1 0.0189(8) 0.0116(6) 0.0097(7) 0.0001(5) 0.0027(6) -0.0022(6)
P2 0.0187(8) 0.0106(6) 0.0115(7) 0.0002(5) 0.0024(6) -0.0017(6)
O1 0.027(2) 0.015(2) 0.016(2) 0.0059(16) 0.0084(18) 0.0033(18)
O2 0.023(2) 0.0148(19) 0.013(2) -0.0041(15) 0.0055(17) -0.0011(17)
O3 0.024(2) 0.016(2) 0.019(2) 0.0012(17) 0.0059(18) -0.0043(17)
O4 0.042(3) 0.017(2) 0.019(2) 0.0006(17) -0.003(2) -0.002(2)
O5 0.034(3) 0.018(2) 0.013(2) 0.0004(17) 0.0024(18) -0.0010(19)
O6 0.026(2) 0.0139(19) 0.015(2) 0.0029(16) 0.0061(17) -0.0026(17)
O7 0.027(2) 0.019(2) 0.016(2) -0.0018(17) -0.0009(18) -0.0024(18)
O8 0.031(3) 0.018(2) 0.016(2) 0.0007(17) 0.0085(19) -0.0067(19)
O9 0.025(3) 0.034(3) 0.030(3) -0.011(2) -0.005(2) 0.000(2)
O10 0.031(3) 0.021(2) 0.021(2) -0.0056(18) 0.0126(19) 0.000(2)
O11 0.031(3) 0.026(2) 0.025(2) 0.0041(19) 0.011(2) 0.002(2)
O12 0.030(3) 0.017(2) 0.019(2) -0.0016(17) 0.0083(19) -0.0029(19)
O13 0.016(2) 0.022(2) 0.017(2) 0.0015(17) -0.0024(18) -0.0008(17)
O14 0.019(2) 0.020(2) 0.015(2) -0.0009(16) 0.0002(17) -0.0043(17)
O15 0.025(3) 0.041(3) 0.029(3) -0.014(2) 0.005(2) -0.009(2)
O16 0.026(3) 0.028(3) 0.037(3) 0.008(2) 0.001(2) 0.002(2)
O17 0.030(3) 0.024(2) 0.033(3) 0.003(2) 0.005(2) 0.007(2)
C1 0.028(3) 0.018(3) 0.012(3) -0.004(2) 0.002(2) 0.002(3)
C2 0.026(3) 0.015(3) 0.015(3) -0.004(2) 0.006(2) -0.003(2)
C3 0.021(3) 0.021(3) 0.017(3) -0.006(2) -0.001(2) 0.001(3)
C4 0.024(3) 0.012(3) 0.016(3) 0.000(2) 0.004(2) -0.001(2)

loop_
_atom_type_symbol
_atom_type_description
_atom_type_scat_dispersion_real
_atom_type_scat_dispersion_imag
_atom_type_scat_source
C C 0.0033 0.0016 'International Tables Vol C Tables 4.2.6.8 and 6.1.1.4'
H H 0.0000 0.0000 'International Tables Vol C Tables 4.2.6.8 and 6.1.1.4'
O O 0.0106 0.0060 'International Tables Vol C Tables 4.2.6.8 and 6.1.1.4'
P P 0.1023 0.0942 'International Tables Vol C Tables 4.2.6.8 and 6.1.1.4'
Cu Cu 0.3201 1.2651 'International Tables Vol C Tables 4.2.6.8 and 6.1.1.4'
U U -9.6767 9.6646 'International Tables Vol C Tables 4.2.6.8 and 6.1.1.4'

loop_
_geom_angle_atom_site_label_1
_geom_angle_atom_site_label_2
_geom_angle_atom_site_label_3
_geom_angle
_geom_angle_site_symmetry_1
_geom_angle_site_symmetry_3
_geom_angle_publ_flag
O12 U1 O11 177.2(2) . . ?
O12 U1 O8 94.02(17) . . ?
O11 U1 O8 88.32(19) . . ?
O12 U1 O7 87.80(18) . 3_666 ?
O11 U1 O7 93.8(2) . 3_666 ?
O8 U1 O7 86.22(16) . 3_666 ?
O12 U1 O3 89.45(17) . . ?
O11 U1 O3 88.63(18) . . ?
O8 U1 O3 165.42(15) . . ?
O7 U1 O3 79.76(15) 3_666 . ?
O12 U1 O4 91.84(19) . 3_665 ?
O11 U1 O4 85.7(2) . 3_665 ?
O8 U1 O4 121.98(16) . 3_665 ?
O7 U1 O4 151.72(15) 3_666 3_665 ?
O3 U1 O4 71.96(15) . 3_665 ?
O12 U1 O5 80.25(17) . 3_665 ?
O11 U1 O5 99.02(19) . 3_665 ?
O8 U1 O5 74.44(14) . 3_665 ?
O7 U1 O5 156.33(14) 3_666 3_665 ?
O3 U1 O5 120.13(14) . 3_665 ?
O4 U1 O5 49.95(13) 3_665 3_665 ?
O12 U1 C2 83.75(19) . 3_665 ?
O11 U1 C2 94.4(2) . 3_665 ?
O8 U1 C2 99.39(16) . 3_665 ?
O7 U1 C2 170.15(17) 3_666 3_665 ?
O3 U1 C2 95.06(15) . 3_665 ?
O4 U1 C2 24.55(14) 3_665 3_665 ?
O5 U1 C2 25.57(14) 3_665 3_665 ?
O14 U2 O13 179.2(2) . . ?
O14 U2 O1 90.49(18) . 3_665 ?
O13 U2 O1 88.83(18) . 3_665 ?
O14 U2 O6 87.29(18) . 4_565 ?
O13 U2 O6 92.06(18) . 4_565 ?
O1 U2 O6 75.74(15) 3_665 4_565 ?
O14 U2 O10 93.54(18) . . ?
O13 U2 O10 87.29(19) . . ?
O1 U2 O10 137.57(15) 3_665 . ?
O6 U2 O10 146.61(15) 4_565 . ?
O14 U2 O2 93.55(17) . 2_645 ?
O13 U2 O2 86.79(17) . 2_645 ?
O1 U2 O2 150.02(14) 3_665 2_645 ?
O6 U2 O2 74.81(14) 4_565 2_645 ?
O10 U2 O2 71.83(15) . 2_645 ?
O14 U2 O5 88.20(17) . 3_665 ?
O13 U2 O5 92.04(17) . 3_665 ?
O1 U2 O5 70.42(14) 3_665 3_665 ?
O6 U2 O5 145.80(14) 4_565 3_665 ?
O10 U2 O5 67.52(14) . 3_665 ?
O2 U2 O5 139.34(14) 2_645 3_665 ?
O17 Cu1 O16 174.5(2) . . ?
O17 Cu1 O9 88.9(2) . . ?
O16 Cu1 O9 90.3(2) . . ?
O17 Cu1 O15 91.6(2) . . ?
O16 Cu1 O15 89.5(2) . . ?
O9 Cu1 O15 177.1(2) . . ?
O3 P1 O2 112.8(2) . . ?
O3 P1 O1 108.6(3) . . ?
O2 P1 O1 113.1(2) . . ?
O3 P1 C1 110.6(3) . . ?
O2 P1 C1 105.5(3) . . ?
O1 P1 C1 106.0(3) . . ?
O8 P2 O7 111.9(2) . . ?
O8 P2 O6 109.2(2) . . ?
O7 P2 O6 111.8(2) . . ?
O8 P2 C3 110.4(3) . . ?
O7 P2 C3 105.8(3) . . ?
O6 P2 C3 107.6(3) . . ?
P1 O1 U2 137.5(3) . 3_665 ?
P1 O2 U2 130.3(2) . 2_655 ?
P1 O3 U1 143.1(3) . . ?
C2 O4 U1 100.9(4) . 3_665 ?
C2 O5 U2 129.8(4) . 3_665 ?
C2 O5 U1 89.8(3) . 3_665 ?
U2 O5 U1 133.64(17) 3_665 3_665 ?
P2 O6 U2 145.0(3) . 4_566 ?
P2 O7 U1 140.0(3) . 3_666 ?
P2 O8 U1 143.0(3) . . ?
C4 O9 Cu1 120.6(4) . . ?
C4 O10 U2 154.7(4) . . ?
C2 C1 P1 109.4(5) . . ?
C2 C1 H1A 109.8 . . ?
P1 C1 H1A 109.8 . . ?
C2 C1 H1B 109.8 . . ?
P1 C1 H1B 109.8 . . ?
H1A C1 H1B 108.2 . . ?
O4 C2 O5 118.5(6) . . ?
O4 C2 C1 121.1(5) . . ?
O5 C2 C1 120.3(5) . . ?
O4 C2 U1 54.5(3) . 3_665 ?
O5 C2 U1 64.6(3) . 3_665 ?
C1 C2 U1 168.6(4) . 3_665 ?
C4 C3 P2 113.2(4) . . ?
C4 C3 H3A 108.9 . . ?
P2 C3 H3A 108.9 . . ?
C4 C3 H3B 108.9 . . ?
P2 C3 H3B 108.9 . . ?
H3A C3 H3B 107.7 . . ?
O10 C4 O9 123.2(6) . . ?
O10 C4 C3 119.3(6) . . ?
O9 C4 C3 117.4(5) . . ?

loop_
_geom_bond_atom_site_label_1
_geom_bond_atom_site_label_2
_geom_bond_distance
_geom_bond_site_symmetry_2
_geom_bond_publ_flag
U1 O12 1.775(4) . ?
U1 O11 1.781(5) . ?
U1 O8 2.261(4) . ?
U1 O7 2.277(4) 3_666 ?
U1 O3 2.316(4) . ?
U1 O4 2.462(5) 3_665 ?
U1 O5 2.682(4) 3_665 ?
U1 C2 2.969(6) 3_665 ?
U2 O14 1.776(4) . ?
U2 O13 1.783(4) . ?
U2 O1 2.283(4) 3_665 ?
U2 O6 2.303(4) 4_565 ?
U2 O10 2.341(4) . ?
U2 O2 2.374(4) 2_645 ?
U2 O5 2.558(4) 3_665 ?
Cu1 O17 1.949(5) . ?
Cu1 O16 1.954(5) . ?
Cu1 O9 1.963(5) . ?
Cu1 O15 1.982(5) . ?
P1 O3 1.518(4) . ?
P1 O2 1.521(4) . ?
P1 O1 1.523(4) . ?
P1 C1 1.811(6) . ?
P2 O8 1.516(4) . ?
P2 O7 1.520(4) . ?
P2 O6 1.524(4) . ?
P2 C3 1.811(6) . ?
O1 U2 2.283(4) 3_665 ?
O2 U2 2.374(4) 2_655 ?
O4 C2 1.256(7) . ?
O4 U1 2.462(5) 3_665 ?
O5 C2 1.281(7) . ?
O5 U2 2.558(4) 3_665 ?
O5 U1 2.682(4) 3_665 ?
O6 U2 2.303(4) 4_566 ?
O7 U1 2.277(4) 3_666 ?
O9 C4 1.283(8) . ?
O10 C4 1.227(7) . ?
C1 C2 1.498(8) . ?
C1 H1A 0.9700 . ?
C1 H1B 0.9700 . ?
C2 U1 2.969(6) 3_665 ?
C3 C4 1.518(8) . ?
C3 H3A 0.9700 . ?
C3 H3B 0.9700 . ?
